data_1502241
loop_
_publ_author_name
'Ong, Wei Qiang'
'Zhao, Huaiqing'
'Fang, Xiao'
'Woen, Susanto'
'Zhou, Feng'
'Yap, Weiliang'
'Su, Haibin'
'Li, Sam F. Y.'
'Zeng, Huaqiang'

_publ_section_title
;
 Encapsulation of conventional and unconventional water dimers by
 water-binding foldamers.
;
_journal_issue 12
_journal_name_full 'Organic letters'
_journal_page_first 3194
_journal_page_last 3197
_journal_paper_doi 10.1021/ol2011083
_journal_volume 13
_journal_year 2011
_chemical_formula_sum 'C28 H26 N6 O8'
_chemical_formula_weight 574.55
_chemical_name_systematic
; 
 ? 
;
_space_group_IT_number 14
_symmetry_cell_setting monoclinic
_symmetry_space_group_name_Hall '-P 2yn'
_symmetry_space_group_name_H-M 'P 1 21/n 1'
_atom_sites_solution_hydrogens geom
_atom_sites_solution_primary direct
_atom_sites_solution_secondary difmap
_audit_creation_method SHELXL-97
_cell_angle_alpha 90.00
_cell_angle_beta 99.1120(10)
_cell_angle_gamma 90.00
_cell_formula_units_Z 4
_cell_length_a 6.9188(3)
_cell_length_b 27.2416(13)
_cell_length_c 14.3296(7)
_cell_measurement_reflns_used 5920
_cell_measurement_temperature 223(2)
_cell_measurement_theta_max 27.38
_cell_measurement_theta_min 2.67
_cell_volume 2666.7(2)
_computing_cell_refinement 'Bruker SMART'
_computing_data_collection 'Bruker SMART'
_computing_data_reduction 'Bruker SAINT'
_computing_molecular_graphics 'Bruker SHELXTL'
_computing_publication_material 'Bruker SHELXTL'
_computing_structure_refinement 'SHELXL-97 (Sheldrick, 1997)'
_computing_structure_solution 'SHELXS-97 (Sheldrick, 1990)'
_diffrn_ambient_temperature 223(2)
_diffrn_measured_fraction_theta_full 0.997
_diffrn_measured_fraction_theta_max 0.997
_diffrn_measurement_device_type 'CCD area detector'
_diffrn_measurement_method 'phi and omega scans'
_diffrn_radiation_monochromator graphite
_diffrn_radiation_source 'fine-focus sealed tube'
_diffrn_radiation_type MoK\a
_diffrn_radiation_wavelength 0.71073
_diffrn_reflns_av_R_equivalents 0.0268
_diffrn_reflns_av_sigmaI/netI 0.0299
_diffrn_reflns_limit_h_max 8
_diffrn_reflns_limit_h_min -8
_diffrn_reflns_limit_k_max 34
_diffrn_reflns_limit_k_min -35
_diffrn_reflns_limit_l_max 18
_diffrn_reflns_limit_l_min -18
_diffrn_reflns_number 18585
_diffrn_reflns_theta_full 27.50
_diffrn_reflns_theta_max 27.50
_diffrn_reflns_theta_min 1.62
_exptl_absorpt_coefficient_mu 0.107
_exptl_absorpt_correction_T_max 0.9726
_exptl_absorpt_correction_T_min 0.9403
_exptl_absorpt_correction_type multi-scan
_exptl_absorpt_process_details 'Sadabs, (Sheldrick 2001)'
_exptl_crystal_colour Colourless
_exptl_crystal_density_diffrn 1.431
_exptl_crystal_density_meas ?
_exptl_crystal_density_method 'not measured'
_exptl_crystal_description Rod
_exptl_crystal_F_000 1200
_exptl_crystal_size_max 0.58
_exptl_crystal_size_mid 0.30
_exptl_crystal_size_min 0.26
_refine_diff_density_max 0.748
_refine_diff_density_min -0.286
_refine_diff_density_rms 0.057
_refine_ls_extinction_method none
_refine_ls_goodness_of_fit_ref 1.056
_refine_ls_hydrogen_treatment mixed
_refine_ls_matrix_type full
_refine_ls_number_parameters 401
_refine_ls_number_reflns 6093
_refine_ls_number_restraints 0
_refine_ls_restrained_S_all 1.056
_refine_ls_R_factor_all 0.0786
_refine_ls_R_factor_gt 0.0687
_refine_ls_shift/su_max 0.001
_refine_ls_shift/su_mean 0.000
_refine_ls_structure_factor_coef Fsqd
_refine_ls_weighting_details 'calc w=1/[\s^2^(Fo^2^)+(0.0881P)^2^+1.9503P] where P=(Fo^2^+2Fc^2^)/3'
_refine_ls_weighting_scheme calc
_refine_ls_wR_factor_gt 0.1771
_refine_ls_wR_factor_ref 0.1849
_reflns_number_gt 5134
_reflns_number_total 6093
_reflns_threshold_expression >2sigma(I)
_cod_data_source_file ol2011083_si_002.cif
_cod_data_source_block a136
_cod_depositor_comments
;
The following automatic conversions were performed:

'_symmetry_cell_setting' value 'Monoclinic' changed to 'monoclinic'
according to /home/saulius/struct/CIF-dictionaries/cif_core.dic
dictionary named 'cif_core.dic' version 2.4.1 from
2010-06-29.

'_exptl_absorpt_correction_type' value 'Multi-scan'
changed to 'multi-scan' according to
/home/saulius/struct/CIF-dictionaries/cif_core.dic dictionary named
'cif_core.dic' version 2.4.1 from 2010-06-29.

Automatic conversion script
Id: cif_fix_values 1715 2011-07-08 13:25:40Z adriana 

The following automatic conversions were performed:

'_exptl_crystal_density_meas' value 'Not Measured' was changed to '?'
- the value is perceived as not measured.

Automatic conversion script
Id: cif_fix_values 3008 2015-01-20 13:52:24Z robertas 
;
_cod_original_sg_symbol_H-M P2(1)/n
_cod_database_code 1502241

loop_
_symmetry_equiv_pos_as_xyz
'x, y, z'
'-x+1/2, y+1/2, -z+1/2'
'-x, -y, -z'
'x-1/2, -y-1/2, z-1/2'

loop_
_atom_site_label
_atom_site_type_symbol
_atom_site_fract_x
_atom_site_fract_y
_atom_site_fract_z
_atom_site_U_iso_or_equiv
_atom_site_adp_type
_atom_site_occupancy
_atom_site_symmetry_multiplicity
_atom_site_calc_flag
_atom_site_refinement_flags
O1 O 0.7403(3) 0.93972(7) 0.80131(11) 0.0495(4) Uani 1 1 d .
O2 O 0.6568(3) 1.17074(6) 0.50221(13) 0.0488(4) Uani 1 1 d .
O3 O 0.7283(3) 1.03899(6) 0.04770(11) 0.0452(4) Uani 1 1 d .
O4 O 0.8886(3) 0.85864(7) 0.36762(12) 0.0490(4) Uani 1 1 d .
O5 O 0.8698(4) 0.77754(8) 0.38462(16) 0.0707(6) Uani 1 1 d .
O6 O 0.8308(3) 0.76149(7) 0.72671(14) 0.0613(5) Uani 1 1 d .
O7 O 0.7881(2) 0.96542(5) 0.11819(10) 0.0381(4) Uani 1 1 d .
N1 N 0.8222(3) 0.87686(6) 0.53937(12) 0.0317(4) Uani 1 1 d .
N2 N 0.7721(3) 0.93556(7) 0.64504(13) 0.0340(4) Uani 1 1 d .
H2N H 0.765(4) 0.9522(10) 0.599(2) 0.043(7) Uiso 1 1 d .
N3 N 0.7043(3) 1.02892(7) 0.61918(12) 0.0332(4) Uani 1 1 d .
N4 N 0.6748(3) 1.08684(7) 0.50426(13) 0.0364(4) Uani 1 1 d .
H4N H 0.694(4) 1.0633(10) 0.4683(18) 0.039(7) Uiso 1 1 d .
N5 N 0.7186(2) 1.08352(6) 0.32602(12) 0.0297(4) Uani 1 1 d .
N6 N 0.7665(3) 1.03056(6) 0.20872(13) 0.0324(4) Uani 1 1 d .
H6N H 0.773(4) 1.0093(9) 0.2518(18) 0.033(6) Uiso 1 1 d .
C1 C 0.8436(3) 0.82943(8) 0.51592(17) 0.0363(5) Uani 1 1 d .
C2 C 0.8453(4) 0.79089(8) 0.57725(18) 0.0426(5) Uani 1 1 d .
H2 H 0.8599 0.7584 0.5572 0.051 Uiso 1 1 calc R
C3 C 0.8249(3) 0.80109(9) 0.66909(19) 0.0441(6) Uani 1 1 d .
C4 C 0.8009(3) 0.84954(9) 0.69760(16) 0.0382(5) Uani 1 1 d .
H4 H 0.7861 0.8574 0.7600 0.046 Uiso 1 1 calc R
C5 C 0.8002(3) 0.88580(8) 0.62806(15) 0.0317(4) Uani 1 1 d .
C6 C 0.8686(4) 0.81845(9) 0.41605(18) 0.0434(5) Uani 1 1 d .
C7 C 0.9118(5) 0.85155(14) 0.2701(2) 0.0702(9) Uani 1 1 d .
H7A H 1.0299 0.8328 0.2673 0.105 Uiso 1 1 calc R
H7B H 0.9215 0.8832 0.2402 0.105 Uiso 1 1 calc R
H7C H 0.7996 0.8339 0.2372 0.105 Uiso 1 1 calc R
C8 C 0.8164(5) 0.77038(12) 0.8224(2) 0.0620(8) Uani 1 1 d .
H8A H 0.9180 0.7932 0.8489 0.093 Uiso 1 1 calc R
H8B H 0.8324 0.7398 0.8573 0.093 Uiso 1 1 calc R
H8C H 0.6891 0.7843 0.8267 0.093 Uiso 1 1 calc R
C9 C 0.7381(3) 0.95888(9) 0.72434(14) 0.0351(5) Uani 1 1 d .
C10 C 0.6931(3) 1.01252(9) 0.70666(14) 0.0348(5) Uani 1 1 d .
C11 C 0.6389(3) 1.04222(9) 0.77650(16) 0.0416(5) Uani 1 1 d .
H11 H 0.6352 1.0302 0.8377 0.050 Uiso 1 1 calc R
C12 C 0.5906(4) 1.09025(10) 0.75251(17) 0.0488(6) Uani 1 1 d .
H12 H 0.5516 1.1114 0.7980 0.059 Uiso 1 1 calc R
C13 C 0.5985(4) 1.10780(9) 0.66267(17) 0.0435(5) Uani 1 1 d .
H13 H 0.5650 1.1404 0.6460 0.052 Uiso 1 1 calc R
C14 C 0.6585(3) 1.07511(8) 0.59751(15) 0.0348(5) Uani 1 1 d .
C15 C 0.6735(3) 1.13170(8) 0.46252(16) 0.0352(5) Uani 1 1 d .
C16 C 0.6954(3) 1.12888(7) 0.36007(15) 0.0321(4) Uani 1 1 d .
C17 C 0.6886(3) 1.17070(8) 0.30534(18) 0.0385(5) Uani 1 1 d .
H17 H 0.6701 1.2018 0.3310 0.046 Uiso 1 1 calc R
C18 C 0.7099(3) 1.16543(8) 0.21158(18) 0.0415(5) Uani 1 1 d .
H18 H 0.7051 1.1932 0.1723 0.050 Uiso 1 1 calc R
C19 C 0.7382(3) 1.11964(8) 0.17554(17) 0.0377(5) Uani 1 1 d .
H19 H 0.7562 1.1156 0.1123 0.045 Uiso 1 1 calc R
C20 C 0.7395(3) 1.07920(7) 0.23612(15) 0.0300(4) Uani 1 1 d .
C21 C 0.7586(3) 1.01419(8) 0.11841(14) 0.0319(4) Uani 1 1 d .
C22 C 0.7768(4) 0.94469(9) 0.02301(16) 0.0476(6) Uani 1 1 d .
H22A H 0.8694 0.9615 -0.0113 0.057 Uiso 1 1 calc R
H22B H 0.6446 0.9489 -0.0124 0.057 Uiso 1 1 calc R
C23 C 0.8263(3) 0.89134(8) 0.03313(14) 0.0353(5) Uani 1 1 d .
C24 C 1.0199(4) 0.87674(9) 0.05205(17) 0.0423(5) Uani 1 1 d .
H24 H 1.1186 0.9008 0.0589 0.051 Uiso 1 1 calc R
C25 C 1.0724(5) 0.82827(10) 0.0612(2) 0.0550(7) Uani 1 1 d .
H25 H 1.2053 0.8195 0.0745 0.066 Uiso 1 1 calc R
C26 C 0.9329(5) 0.79306(10) 0.0510(2) 0.0603(8) Uani 1 1 d .
H26 H 0.9701 0.7599 0.0574 0.072 Uiso 1 1 calc R
C27 C 0.7406(6) 0.80477(12) 0.0319(2) 0.0689(10) Uani 1 1 d .
H27 H 0.6453 0.7799 0.0248 0.083 Uiso 1 1 calc R
C28 C 0.6831(4) 0.85512(12) 0.0226(2) 0.0590(8) Uani 1 1 d .
H28 H 0.5499 0.8637 0.0095 0.071 Uiso 1 1 calc R
O1W O 0.8435(4) 0.97049(9) 0.4091(2) 0.0694(7) Uani 1 1 d .
H1W H 0.833(7) 0.942(2) 0.424(3) 0.112(17) Uiso 1 1 d .
H2W H 0.947(6) 0.9761(15) 0.437(3) 0.082(14) Uiso 1 1 d .

loop_
_atom_site_aniso_label
_atom_site_aniso_U_11
_atom_site_aniso_U_22
_atom_site_aniso_U_33
_atom_site_aniso_U_23
_atom_site_aniso_U_13
_atom_site_aniso_U_12
O1 0.0640(11) 0.0569(11) 0.0293(8) 0.0034(7) 0.0126(8) -0.0002(9)
O2 0.0618(11) 0.0313(9) 0.0537(10) -0.0110(7) 0.0102(8) 0.0046(7)
O3 0.0665(11) 0.0371(9) 0.0322(8) 0.0070(7) 0.0086(7) 0.0042(8)
O4 0.0656(11) 0.0457(10) 0.0353(9) -0.0064(7) 0.0075(8) 0.0099(8)
O5 0.0969(17) 0.0432(11) 0.0719(14) -0.0258(10) 0.0132(12) -0.0020(11)
O6 0.0894(15) 0.0408(10) 0.0565(12) 0.0142(8) 0.0195(10) 0.0016(10)
O7 0.0569(10) 0.0317(8) 0.0268(7) 0.0005(6) 0.0104(7) 0.0075(7)
N1 0.0348(9) 0.0277(9) 0.0318(9) 0.0011(7) 0.0025(7) -0.0029(7)
N2 0.0413(10) 0.0350(10) 0.0266(9) 0.0031(7) 0.0084(7) -0.0019(8)
N3 0.0364(9) 0.0351(9) 0.0287(9) -0.0063(7) 0.0071(7) 0.0000(7)
N4 0.0467(11) 0.0298(9) 0.0328(9) -0.0072(7) 0.0070(8) 0.0050(8)
N5 0.0313(9) 0.0237(8) 0.0338(9) 0.0004(7) 0.0038(7) 0.0006(6)
N6 0.0447(10) 0.0243(8) 0.0289(9) 0.0039(7) 0.0079(7) 0.0014(7)
C1 0.0317(11) 0.0289(10) 0.0470(12) -0.0009(9) 0.0025(9) -0.0031(8)
C2 0.0457(13) 0.0274(11) 0.0547(14) 0.0015(10) 0.0083(11) -0.0007(9)
C3 0.0367(12) 0.0326(11) 0.0627(16) 0.0163(11) 0.0068(11) -0.0011(9)
C4 0.0352(11) 0.0447(13) 0.0352(11) 0.0081(9) 0.0072(9) -0.0030(9)
C5 0.0278(10) 0.0311(10) 0.0357(11) 0.0048(8) 0.0040(8) -0.0035(8)
C6 0.0417(12) 0.0373(12) 0.0494(14) -0.0136(10) 0.0021(10) 0.0003(10)
C7 0.085(2) 0.089(2) 0.0369(14) -0.0119(14) 0.0121(14) 0.0154(18)
C8 0.072(2) 0.0590(18) 0.0557(17) 0.0089(14) 0.0131(14) 0.0010(15)
C9 0.0336(11) 0.0458(13) 0.0265(10) -0.0027(9) 0.0066(8) -0.0045(9)
C10 0.0311(10) 0.0456(12) 0.0282(10) -0.0085(9) 0.0061(8) -0.0053(9)
C11 0.0432(12) 0.0520(14) 0.0315(11) -0.0108(10) 0.0122(9) -0.0032(10)
C12 0.0489(14) 0.0597(16) 0.0402(13) -0.0233(11) 0.0147(11) 0.0009(12)
C13 0.0453(13) 0.0405(12) 0.0456(13) -0.0114(10) 0.0101(10) 0.0071(10)
C14 0.0327(11) 0.0388(11) 0.0329(11) -0.0102(9) 0.0054(8) 0.0001(8)
C15 0.0326(10) 0.0295(10) 0.0425(12) -0.0061(9) 0.0029(9) 0.0023(8)
C16 0.0266(9) 0.0273(10) 0.0411(11) -0.0019(8) 0.0011(8) 0.0017(7)
C17 0.0371(11) 0.0227(10) 0.0546(14) -0.0011(9) 0.0041(10) 0.0020(8)
C18 0.0435(12) 0.0269(11) 0.0527(14) 0.0110(10) 0.0035(10) 0.0002(9)
C19 0.0430(12) 0.0316(11) 0.0383(11) 0.0063(9) 0.0053(9) -0.0013(9)
C20 0.0299(10) 0.0244(10) 0.0349(10) 0.0022(8) 0.0031(8) -0.0006(7)
C21 0.0338(10) 0.0311(10) 0.0317(10) 0.0033(8) 0.0081(8) 0.0007(8)
C22 0.0724(17) 0.0441(13) 0.0268(11) -0.0011(9) 0.0093(11) 0.0152(12)
C23 0.0496(13) 0.0351(11) 0.0214(9) -0.0042(8) 0.0062(8) -0.0003(9)
C24 0.0512(14) 0.0363(12) 0.0404(12) -0.0021(9) 0.0108(10) -0.0015(10)
C25 0.0684(18) 0.0399(14) 0.0584(16) 0.0019(12) 0.0148(13) 0.0090(12)
C26 0.087(2) 0.0378(14) 0.0591(17) -0.0010(12) 0.0200(16) -0.0056(14)
C27 0.097(3) 0.0564(18) 0.0564(17) -0.0130(14) 0.0218(16) -0.0450(18)
C28 0.0523(16) 0.079(2) 0.0448(14) -0.0108(14) 0.0066(12) -0.0175(14)
O1W 0.0612(15) 0.0386(12) 0.111(2) 0.0083(12) 0.0222(14) 0.0032(10)

loop_
_atom_type_symbol
_atom_type_description
_atom_type_scat_dispersion_real
_atom_type_scat_dispersion_imag
_atom_type_scat_source
C C 0.0033 0.0016 'International Tables Vol C Tables 4.2.6.8 and 6.1.1.4'
H H 0.0000 0.0000 'International Tables Vol C Tables 4.2.6.8 and 6.1.1.4'
N N 0.0061 0.0033 'International Tables Vol C Tables 4.2.6.8 and 6.1.1.4'
O O 0.0106 0.0060 'International Tables Vol C Tables 4.2.6.8 and 6.1.1.4'

loop_
_geom_angle_atom_site_label_1
_geom_angle_atom_site_label_2
_geom_angle_atom_site_label_3
_geom_angle
C6 O4 C7 115.9(2)
C3 O6 C8 117.1(2)
C21 O7 C22 113.39(16)
C5 N1 C1 116.64(18)
C9 N2 C5 130.4(2)
C9 N2 H2N 116(2)
C5 N2 H2N 114(2)
C14 N3 C10 119.20(18)
C15 N4 C14 129.12(19)
C15 N4 H4N 113.8(18)
C14 N4 H4N 117.0(18)
C20 N5 C16 118.13(18)
C21 N6 C20 126.03(18)
C21 N6 H6N 117.4(17)
C20 N6 H6N 116.0(17)
N1 C1 C2 124.4(2)
N1 C1 C6 117.6(2)
C2 C1 C6 118.0(2)
C1 C2 C3 117.9(2)
C1 C2 H2 121.0
C3 C2 H2 121.0
O6 C3 C2 115.1(2)
O6 C3 C4 124.5(2)
C2 C3 C4 120.4(2)
C3 C4 C5 116.4(2)
C3 C4 H4 121.8
C5 C4 H4 121.8
N1 C5 N2 112.67(18)
N1 C5 C4 124.3(2)
N2 C5 C4 123.0(2)
O5 C6 O4 124.5(3)
O5 C6 C1 123.5(3)
O4 C6 C1 112.05(19)
O4 C7 H7A 109.5
O4 C7 H7B 109.5
H7A C7 H7B 109.5
O4 C7 H7C 109.5
H7A C7 H7C 109.5
H7B C7 H7C 109.5
O6 C8 H8A 109.5
O6 C8 H8B 109.5
H8A C8 H8B 109.5
O6 C8 H8C 109.5
H8A C8 H8C 109.5
H8B C8 H8C 109.5
O1 C9 N2 125.4(2)
O1 C9 C10 122.7(2)
N2 C9 C10 111.85(18)
N3 C10 C11 122.8(2)
N3 C10 C9 115.98(18)
C11 C10 C9 121.2(2)
C12 C11 C10 117.2(2)
C12 C11 H11 121.4
C10 C11 H11 121.4
C11 C12 C13 121.1(2)
C11 C12 H12 119.5
C13 C12 H12 119.5
C12 C13 C14 117.4(2)
C12 C13 H13 121.3
C14 C13 H13 121.3
N3 C14 N4 112.95(18)
N3 C14 C13 122.3(2)
N4 C14 C13 124.8(2)
O2 C15 N4 124.9(2)
O2 C15 C16 122.1(2)
N4 C15 C16 112.92(18)
N5 C16 C17 123.1(2)
N5 C16 C15 115.92(18)
C17 C16 C15 120.93(19)
C16 C17 C18 117.9(2)
C16 C17 H17 121.1
C18 C17 H17 121.1
C19 C18 C17 120.1(2)
C19 C18 H18 119.9
C17 C18 H18 119.9
C18 C19 C20 117.9(2)
C18 C19 H19 121.1
C20 C19 H19 121.1
N5 C20 C19 122.79(19)
N5 C20 N6 113.34(17)
C19 C20 N6 123.9(2)
O3 C21 O7 123.8(2)
O3 C21 N6 126.1(2)
O7 C21 N6 110.04(17)
O7 C22 C23 107.85(17)
O7 C22 H22A 110.1
C23 C22 H22A 110.1
O7 C22 H22B 110.1
C23 C22 H22B 110.1
H22A C22 H22B 108.5
C24 C23 C28 118.0(2)
C24 C23 C22 119.9(2)
C28 C23 C22 122.1(3)
C25 C24 C23 122.0(2)
C25 C24 H24 119.0
C23 C24 H24 119.0
C26 C25 C24 120.0(3)
C26 C25 H25 120.0
C24 C25 H25 120.0
C25 C26 C27 121.1(3)
C25 C26 H26 119.4
C27 C26 H26 119.4
C26 C27 C28 119.7(3)
C26 C27 H27 120.1
C28 C27 H27 120.1
C23 C28 C27 119.2(3)
C23 C28 H28 120.4
C27 C28 H28 120.4
H1W O1W H2W 99(4)

loop_
_geom_bond_atom_site_label_1
_geom_bond_atom_site_label_2
_geom_bond_distance
O1 C9 1.218(3)
O2 C15 1.220(3)
O3 C21 1.208(3)
O4 C6 1.315(3)
O4 C7 1.445(3)
O5 C6 1.203(3)
O6 C3 1.355(3)
O6 C8 1.411(4)
O7 C21 1.344(3)
O7 C22 1.467(3)
N1 C5 1.326(3)
N1 C1 1.349(3)
N2 C9 1.355(3)
N2 C5 1.396(3)
N2 H2N 0.79(3)
N3 C14 1.323(3)
N3 C10 1.345(3)
N4 C15 1.360(3)
N4 C14 1.396(3)
N4 H4N 0.85(3)
N5 C20 1.324(3)
N5 C16 1.347(3)
N6 C21 1.362(3)
N6 C20 1.403(3)
N6 H6N 0.84(3)
C1 C2 1.368(3)
C1 C6 1.498(3)
C2 C3 1.374(4)
C2 H2 0.9400
C3 C4 1.399(3)
C4 C5 1.402(3)
C4 H4 0.9400
C7 H7A 0.9700
C7 H7B 0.9700
C7 H7C 0.9700
C8 H8A 0.9700
C8 H8B 0.9700
C8 H8C 0.9700
C9 C10 1.507(3)
C10 C11 1.384(3)
C11 C12 1.380(4)
C11 H11 0.9400
C12 C13 1.382(4)
C12 H12 0.9400
C13 C14 1.400(3)
C13 H13 0.9400
C15 C16 1.501(3)
C16 C17 1.380(3)
C17 C18 1.382(3)
C17 H17 0.9400
C18 C19 1.376(3)
C18 H18 0.9400
C19 C20 1.402(3)
C19 H19 0.9400
C22 C23 1.495(3)
C22 H22A 0.9800
C22 H22B 0.9800
C23 C24 1.383(3)
C23 C28 1.389(4)
C24 C25 1.370(3)
C24 H24 0.9400
C25 C26 1.352(4)
C25 H25 0.9400
C26 C27 1.353(5)
C26 H26 0.9400
C27 C28 1.429(5)
C27 H27 0.9400
C28 H28 0.9400
O1W H1W 0.81(5)
O1W H2W 0.78(4)

loop_
_geom_hbond_atom_site_label_D
_geom_hbond_atom_site_label_H
_geom_hbond_atom_site_label_A
_geom_hbond_distance_DH
_geom_hbond_distance_HA
_geom_hbond_distance_DA
_geom_hbond_angle_DHA
_geom_hbond_site_symmetry_A
O1W H2W N3 0.78(4) 2.67(4) 3.217(3) 129(4) 3_776
O1W H1W O4 0.81(5) 2.46(5) 3.129(3) 141(4) .
O1W H1W N1 0.81(5) 2.43(5) 3.178(3) 153(5) .
N6 H6N O1W 0.84(3) 2.47(3) 3.274(3) 161(2) .
N4 H4N N5 0.85(3) 2.14(3) 2.621(3) 115(2) .
N2 H2N N3 0.79(3) 2.16(3) 2.602(3) 115(2) .
